data_1570936
loop_
_publ_author_name
'Ikeshita, Masahiro'
'Ichinose, Miku'
'Tsuno, Takashi'

_publ_section_title
;
 Luminescent solvent-free liquids based on Schiff-base boron difluoride
 complexes with polyethylene glycol chains.
;
_journal_issue 9
_journal_name_full 'Soft matter'
_journal_page_first 2178
_journal_page_last 2184
_journal_paper_doi 10.1039/d3sm01590d
_journal_volume 20
_journal_year 2024
_chemical_absolute_configuration ad
_chemical_formula_moiety 'C14 H14 B F2 N O2'
_chemical_formula_sum 'C14 H14 B F2 N O2'
_chemical_formula_weight 277.07
_space_group_crystal_system monoclinic
_space_group_IT_number 9
_space_group_name_Hall 'C -2yc'
_space_group_name_H-M_alt 'C 1 c 1'
_atom_sites_solution_hydrogens mixed
_atom_sites_solution_primary dual
_audit_creation_date 2023-07-05
_audit_creation_method
;
Olex2 1.5
(compiled 2023.03.06 svn.rbb2c1857 for OlexSys, GUI svn.r6748)
;
_audit_update_record
;
2023-09-28 deposited with the CCDC.	2024-02-05 downloaded from the CCDC.
;
_cell_angle_alpha 90
_cell_angle_beta 105.467(10)
_cell_angle_gamma 90
_cell_formula_units_Z 4
_cell_length_a 12.7885(11)
_cell_length_b 12.1016(11)
_cell_length_c 8.5117(9)
_cell_measurement_reflns_used 2642
_cell_measurement_temperature 113.15
_cell_measurement_theta_max 30.1900
_cell_measurement_theta_min 2.3840
_cell_volume 1269.6(2)
_computing_cell_refinement 'CrysAlisPro 1.171.42.81a (Rigaku OD, 2023)'
_computing_data_collection 'CrysAlisPro 1.171.42.81a (Rigaku OD, 2023)'
_computing_data_reduction 'CrysAlisPro 1.171.42.81a (Rigaku OD, 2023)'
_computing_molecular_graphics 'Olex2 1.5 (Dolomanov et al., 2009)'
_computing_publication_material 'Olex2 1.5 (Dolomanov et al., 2009)'
_computing_structure_refinement 'SHELXL 2018/3 (Sheldrick, 2015)'
_computing_structure_solution 'SHELXT 2014/5 (Sheldrick, 2014)'
_diffrn_ambient_temperature 113.15
_diffrn_detector 'Hybrid Pixel Array Detector'
_diffrn_detector_area_resol_mean 10.0000
_diffrn_measured_fraction_theta_full 1.000
_diffrn_measured_fraction_theta_max 0.953
_diffrn_measurement_details
;
List of Runs (angles in degrees, time in seconds):

  # Type    Start    End  Width  t~exp~   \w     \q     \k     \f   Frames
#--------------------------------------------------------------------------
  1  \w    -14.00  91.00   0.50    0.50    --   20.00  54.00 150.00  210
  2  \w    -74.00 -42.00   0.50    0.50    --   20.00  54.00-120.00   64
  3  \w    -26.00  63.00   0.50    0.50    --   20.00  54.00-120.00  178
  4  \w    -65.00  98.00   0.50    0.50    --   20.00  54.00 -90.00  326
  5  \w    -58.00 -33.00   0.50    0.50    --   20.00  54.00  30.00   50
  6  \w      1.00  26.00   0.50    0.50    --   20.00  54.00  30.00   50
  7  \w     58.00  83.00   0.50    0.50    --   20.00  54.00  30.00   50
  8  \w    -67.00 -42.00   0.50    0.50    --   20.00  54.00 150.00   50
;
_diffrn_measurement_device 'two-circle diffractometer'
_diffrn_measurement_device_type 'XtaLAB Mini II (JP)'
_diffrn_measurement_method '\w scans'
_diffrn_orient_matrix_type 'CrysAlisPro convention (1999,Acta A55,543-557)'
_diffrn_orient_matrix_UB_11 -0.0077565000
_diffrn_orient_matrix_UB_12 -0.0572897000
_diffrn_orient_matrix_UB_13 0.0104023000
_diffrn_orient_matrix_UB_21 -0.0555427000
_diffrn_orient_matrix_UB_22 0.0054012000
_diffrn_orient_matrix_UB_23 -0.0427125000
_diffrn_orient_matrix_UB_31 0.0128780000
_diffrn_orient_matrix_UB_32 -0.0110686000
_diffrn_orient_matrix_UB_33 -0.0745148000
_diffrn_radiation_monochromator graphite
_diffrn_radiation_probe x-ray
_diffrn_radiation_type 'Mo K\a'
_diffrn_radiation_wavelength 0.71073
_diffrn_reflns_av_R_equivalents 0.0257
_diffrn_reflns_av_unetI/netI 0.0383
_diffrn_reflns_Laue_measured_fraction_full 1.000
_diffrn_reflns_Laue_measured_fraction_max 0.953
_diffrn_reflns_limit_h_max 17
_diffrn_reflns_limit_h_min -17
_diffrn_reflns_limit_k_max 16
_diffrn_reflns_limit_k_min -17
_diffrn_reflns_limit_l_max 12
_diffrn_reflns_limit_l_min -11
_diffrn_reflns_number 5208
_diffrn_reflns_point_group_measured_fraction_full 0.845
_diffrn_reflns_point_group_measured_fraction_max 0.737
_diffrn_reflns_theta_full 25.000
_diffrn_reflns_theta_max 30.409
_diffrn_reflns_theta_min 2.359
_diffrn_source 'fine-focus sealed X-ray tube'
_diffrn_source_type 'Rigaku (Mo) X-ray Source'
_exptl_absorpt_coefficient_mu 0.115
_exptl_absorpt_correction_T_max 1.00000
_exptl_absorpt_correction_T_min 0.63317
_exptl_absorpt_correction_type multi-scan
_exptl_absorpt_process_details
;
CrysAlisPro 1.171.42.81a (Rigaku Oxford Diffraction, 2023)
Empirical absorption correction using spherical harmonics,
implemented in SCALE3 ABSPACK scaling algorithm.
;
_exptl_crystal_colour yellow
_exptl_crystal_colour_primary yellow
_exptl_crystal_density_diffrn 1.450
_exptl_crystal_description block
_exptl_crystal_F_000 576
_exptl_crystal_preparation CH2Cl2/EtOH
_exptl_crystal_size_max 0.5
_exptl_crystal_size_mid 0.5
_exptl_crystal_size_min 0.5
_refine_diff_density_max 0.171
_refine_diff_density_min -0.357
_refine_diff_density_rms 0.067
_refine_ls_abs_structure_details
;
 Flack x determined using 824 quotients [(I+)-(I-)]/[(I+)+(I-)]
 (Parsons, Flack and Wagner, Acta Cryst. B69 (2013) 249-259).
;
_refine_ls_abs_structure_Flack -0.2(4)
_refine_ls_extinction_method none
_refine_ls_goodness_of_fit_ref 1.018
_refine_ls_hydrogen_treatment mixed
_refine_ls_matrix_type full
_refine_ls_number_parameters 190
_refine_ls_number_reflns 2822
_refine_ls_number_restraints 2
_refine_ls_restrained_S_all 1.018
_refine_ls_R_factor_all 0.0446
_refine_ls_R_factor_gt 0.0386
_refine_ls_shift/su_max 0.000
_refine_ls_shift/su_mean 0.000
_refine_ls_structure_factor_coef Fsqd
_refine_ls_weighting_details 'w=1/[\s^2^(Fo^2^)+(0.0651P)^2^] where P=(Fo^2^+2Fc^2^)/3'
_refine_ls_weighting_scheme calc
_refine_ls_wR_factor_gt 0.0971
_refine_ls_wR_factor_ref 0.1013
_reflns_Friedel_coverage 0.543
_reflns_Friedel_fraction_full 0.689
_reflns_Friedel_fraction_max 0.520
_reflns_number_gt 2513
_reflns_number_total 2822
_reflns_threshold_expression 'I > 2\s(I)'
_cod_data_source_file d3sm01590d2.cif
_cod_data_source_block exp_1045_auto
_cod_depositor_comments 'Adding full bibliography for 1570934--1570937.cif.'
_cod_database_code 1570936
_shelx_shelxl_version_number 2018/3
_chemical_oxdiff_formula C14H14BF2NO2
_shelx_space_group_comment
;
The symmetry employed for this shelxl refinement is uniquely defined
by the following loop, which should always be used as a source of
symmetry information in preference to the above space-group names.
They are only intended as comments.
;
_reflns_odcompleteness_completeness 99.93
_reflns_odcompleteness_iscentric 1
_reflns_odcompleteness_theta 26.32
_olex2_refinement_description
;
1.a Secondary CH2 refined with riding coordinates:
 C00H(H00I,H00J)
1.b Aromatic/amide H refined with riding coordinates:
 C00A(H00A), C00B(H00B), C00C(H00C), C00E(H00F), C00F(H00G), C00G(H00H),
 C00I(H00K)
1.c Idealised Me refined as rotating group:
 C00J(H00L,H00M,H00N)
;
_olex2_submission_special_instructions 'No special instructions were received'
_oxdiff_exptl_absorpt_empirical_details
;
Empirical correction (ABSPACK) includes:
- Absorption correction using spherical harmonics
- Frame scaling
;
_oxdiff_exptl_absorpt_empirical_full_max 1.647
_oxdiff_exptl_absorpt_empirical_full_min 0.708

loop_
_space_group_symop_operation_xyz
'x, y, z'
'x, -y, z+1/2'
'x+1/2, y+1/2, z'
'x+1/2, -y+1/2, z+1/2'

loop_
_atom_site_label
_atom_site_type_symbol
_atom_site_fract_x
_atom_site_fract_y
_atom_site_fract_z
_atom_site_U_iso_or_equiv
_atom_site_adp_type
_atom_site_occupancy
_atom_site_site_symmetry_order
_atom_site_calc_flag
_atom_site_refinement_flags_posn
_atom_site_refinement_flags_adp
_atom_site_refinement_flags_occupancy
_atom_site_disorder_assembly
_atom_site_disorder_group
F001 F 0.42401(12) 0.69935(12) 0.48161(18) 0.0349(3) Uani 1 1 d . . . . .
F002 F 0.52022(14) 0.76730(11) 0.3155(2) 0.0384(4) Uani 1 1 d . . . . .
O003 O 0.59435(12) 0.62575(13) 0.49338(19) 0.0256(4) Uani 1 1 d . . . . .
O004 O 0.21867(14) 0.50995(14) 0.1946(2) 0.0312(4) Uani 1 1 d . . . . .
N005 N 0.43860(14) 0.58801(16) 0.2550(2) 0.0233(4) Uani 1 1 d . . . . .
C006 C 0.55113(16) 0.44254(17) 0.3952(3) 0.0206(4) Uani 1 1 d . . . . .
C007 C 0.70459(17) 0.47968(18) 0.6312(2) 0.0198(4) Uani 1 1 d . . . . .
C008 C 0.61450(17) 0.51772(18) 0.5053(3) 0.0197(4) Uani 1 1 d . . . . .
C009 C 0.72526(17) 0.36470(19) 0.6461(3) 0.0218(4) Uani 1 1 d . . . . .
C00A C 0.81324(18) 0.32737(19) 0.7735(3) 0.0268(5) Uani 1 1 d . . . . .
H00A H 0.827980 0.250444 0.785675 0.032 Uiso 1 1 calc R U . . .
C00B C 0.57632(17) 0.32750(18) 0.4090(3) 0.0246(4) Uani 1 1 d . . . . .
H00B H 0.534568 0.277105 0.331662 0.029 Uiso 1 1 calc R U . . .
C00C C 0.87769(19) 0.4003(2) 0.8797(3) 0.0284(5) Uani 1 1 d . . . . .
H00C H 0.935926 0.373461 0.965380 0.034 Uiso 1 1 calc R U . . .
C00D C 0.24149(18) 0.62175(19) 0.1664(3) 0.0273(5) Uani 1 1 d . . . . .
C00E C 0.46521(17) 0.48483(18) 0.2653(3) 0.0229(4) Uani 1 1 d . . . . .
H00F H 0.426376 0.435349 0.183828 0.027 Uiso 1 1 calc R U . . .
C00F C 0.77279(18) 0.55382(19) 0.7407(3) 0.0242(4) Uani 1 1 d . . . . .
H00G H 0.759530 0.631060 0.729861 0.029 Uiso 1 1 calc R U . . .
C00G C 0.85808(18) 0.5147(2) 0.8625(3) 0.0273(5) Uani 1 1 d . . . . .
H00H H 0.903913 0.564905 0.935211 0.033 Uiso 1 1 calc R U . . .
C00H C 0.34712(18) 0.6255(2) 0.1197(3) 0.0286(5) Uani 1 1 d . . . . .
H00I H 0.341757 0.577657 0.023517 0.034 Uiso 1 1 calc R U . . .
H00J H 0.360913 0.702007 0.089373 0.034 Uiso 1 1 calc R U . . .
C00I C 0.65928(19) 0.28964(17) 0.5314(3) 0.0249(4) Uani 1 1 d . . . . .
H00K H 0.673855 0.212612 0.541397 0.030 Uiso 1 1 calc R U . . .
C00J C 0.1231(2) 0.5015(2) 0.2493(3) 0.0388(6) Uani 1 1 d . . . . .
H00L H 0.062630 0.537184 0.170314 0.058 Uiso 1 1 calc R U . . .
H00M H 0.135047 0.538027 0.355382 0.058 Uiso 1 1 calc R U . . .
H00N H 0.105967 0.423382 0.260015 0.058 Uiso 1 1 calc R U . . .
B00K B 0.4956(2) 0.6737(2) 0.3891(3) 0.0241(5) Uani 1 1 d . . . . .
H00D H 0.247(2) 0.669(2) 0.264(3) 0.026(7) Uiso 1 1 d . . . . .
H00E H 0.186(3) 0.656(3) 0.079(4) 0.047(9) Uiso 1 1 d . . . . .

loop_
_atom_site_aniso_label
_atom_site_aniso_U_11
_atom_site_aniso_U_22
_atom_site_aniso_U_33
_atom_site_aniso_U_23
_atom_site_aniso_U_13
_atom_site_aniso_U_12
F001 0.0356(7) 0.0420(8) 0.0276(7) -0.0021(6) 0.0091(6) 0.0117(6)
F002 0.0492(9) 0.0262(7) 0.0365(8) 0.0089(6) 0.0058(7) -0.0044(7)
O003 0.0273(8) 0.0181(7) 0.0289(8) -0.0009(6) 0.0033(7) 0.0015(6)
O004 0.0301(8) 0.0270(8) 0.0370(10) 0.0013(7) 0.0098(7) -0.0033(7)
N005 0.0230(8) 0.0273(9) 0.0204(9) 0.0026(7) 0.0070(7) 0.0013(7)
C006 0.0204(9) 0.0210(10) 0.0213(10) -0.0005(8) 0.0069(8) -0.0015(8)
C007 0.0217(9) 0.0199(10) 0.0200(10) 0.0008(7) 0.0095(8) 0.0017(8)
C008 0.0202(9) 0.0203(10) 0.0198(10) -0.0003(7) 0.0074(8) -0.0005(7)
C009 0.0234(9) 0.0217(10) 0.0222(10) 0.0015(7) 0.0093(8) 0.0016(8)
C00A 0.0291(10) 0.0248(11) 0.0261(11) 0.0053(8) 0.0067(9) 0.0066(9)
C00B 0.0261(10) 0.0205(10) 0.0276(11) -0.0032(8) 0.0079(9) -0.0022(8)
C00C 0.0266(10) 0.0333(12) 0.0243(11) 0.0038(9) 0.0051(8) 0.0029(9)
C00D 0.0266(11) 0.0239(10) 0.0299(12) 0.0033(9) 0.0051(9) 0.0022(8)
C00E 0.0235(10) 0.0265(10) 0.0199(10) -0.0023(8) 0.0080(8) -0.0024(8)
C00F 0.0245(9) 0.0243(10) 0.0242(10) -0.0020(8) 0.0072(8) 0.0010(9)
C00G 0.0244(10) 0.0318(11) 0.0257(11) -0.0044(9) 0.0064(9) -0.0020(9)
C00H 0.0295(11) 0.0330(12) 0.0217(11) 0.0074(9) 0.0039(9) 0.0022(9)
C00I 0.0297(10) 0.0175(9) 0.0280(11) -0.0005(8) 0.0084(9) -0.0006(8)
C00J 0.0322(13) 0.0493(16) 0.0346(13) 0.0019(11) 0.0087(11) -0.0134(11)
B00K 0.0263(11) 0.0211(12) 0.0237(11) 0.0015(9) 0.0045(9) 0.0017(9)

loop_
_atom_type_symbol
_atom_type_description
_atom_type_scat_dispersion_real
_atom_type_scat_dispersion_imag
_atom_type_scat_source
C C 0.0033 0.0016 'International Tables Vol C Tables 4.2.6.8 and 6.1.1.4'
H H 0.0000 0.0000 'International Tables Vol C Tables 4.2.6.8 and 6.1.1.4'
B B 0.0013 0.0007 'International Tables Vol C Tables 4.2.6.8 and 6.1.1.4'
F F 0.0171 0.0103 'International Tables Vol C Tables 4.2.6.8 and 6.1.1.4'
N N 0.0061 0.0033 'International Tables Vol C Tables 4.2.6.8 and 6.1.1.4'
O O 0.0106 0.0060 'International Tables Vol C Tables 4.2.6.8 and 6.1.1.4'

loop_
_geom_angle_atom_site_label_1
_geom_angle_atom_site_label_2
_geom_angle_atom_site_label_3
_geom_angle
_geom_angle_site_symmetry_1
_geom_angle_site_symmetry_3
_geom_angle_publ_flag
C008 O003 B00K 123.83(17) . . ?
C00D O004 C00J 110.96(18) . . ?
C00E N005 C00H 119.3(2) . . ?
C00E N005 B00K 121.79(19) . . ?
C00H N005 B00K 118.79(17) . . ?
C008 C006 C00B 120.10(19) . . ?
C008 C006 C00E 118.28(19) . . ?
C00B C006 C00E 121.55(19) . . ?
C009 C007 C008 118.63(18) . . ?
C00F C007 C008 121.56(18) . . ?
C00F C007 C009 119.8(2) . . ?
O003 C008 C006 121.44(19) . . ?
O003 C008 C007 118.43(17) . . ?
C006 C008 C007 120.11(17) . . ?
C007 C009 C00I 120.0(2) . . ?
C00A C009 C007 118.3(2) . . ?
C00A C009 C00I 121.6(2) . . ?
C009 C00A H00A 119.5 . . ?
C00C C00A C009 121.1(2) . . ?
C00C C00A H00A 119.5 . . ?
C006 C00B H00B 119.8 . . ?
C00I C00B C006 120.5(2) . . ?
C00I C00B H00B 119.8 . . ?
C00A C00C H00C 119.8 . . ?
C00A C00C C00G 120.4(2) . . ?
C00G C00C H00C 119.8 . . ?
O004 C00D C00H 108.21(19) . . ?
O004 C00D H00D 112.3(16) . . ?
O004 C00D H00E 113(2) . . ?
C00H C00D H00D 109.7(15) . . ?
C00H C00D H00E 108(2) . . ?
H00D C00D H00E 105(2) . . ?
N005 C00E C006 122.2(2) . . ?
N005 C00E H00F 118.9 . . ?
C006 C00E H00F 118.9 . . ?
C007 C00F H00G 119.8 . . ?
C00G C00F C007 120.3(2) . . ?
C00G C00F H00G 119.8 . . ?
C00C C00G H00H 120.0 . . ?
C00F C00G C00C 120.1(2) . . ?
C00F C00G H00H 120.0 . . ?
N005 C00H C00D 111.38(18) . . ?
N005 C00H H00I 109.4 . . ?
N005 C00H H00J 109.4 . . ?
C00D C00H H00I 109.4 . . ?
C00D C00H H00J 109.4 . . ?
H00I C00H H00J 108.0 . . ?
C009 C00I H00K 119.7 . . ?
C00B C00I C009 120.6(2) . . ?
C00B C00I H00K 119.7 . . ?
O004 C00J H00L 109.5 . . ?
O004 C00J H00M 109.5 . . ?
O004 C00J H00N 109.5 . . ?
H00L C00J H00M 109.5 . . ?
H00L C00J H00N 109.5 . . ?
H00M C00J H00N 109.5 . . ?
F001 B00K O003 109.78(19) . . ?
F001 B00K N005 108.07(18) . . ?
F002 B00K F001 109.89(19) . . ?
F002 B00K O003 109.90(19) . . ?
F002 B00K N005 109.39(19) . . ?
O003 B00K N005 109.78(18) . . ?

loop_
_geom_bond_atom_site_label_1
_geom_bond_atom_site_label_2
_geom_bond_distance
_geom_bond_site_symmetry_2
_geom_bond_publ_flag
F001 B00K 1.392(3) . ?
F002 B00K 1.371(3) . ?
O003 C008 1.331(3) . ?
O003 B00K 1.456(3) . ?
O004 C00D 1.418(3) . ?
O004 C00J 1.423(3) . ?
N005 C00E 1.291(3) . ?
N005 C00H 1.477(3) . ?
N005 B00K 1.570(3) . ?
C006 C008 1.399(3) . ?
C006 C00B 1.427(3) . ?
C006 C00E 1.429(3) . ?
C007 C008 1.425(3) . ?
C007 C009 1.416(3) . ?
C007 C00F 1.414(3) . ?
C009 C00A 1.412(3) . ?
C009 C00I 1.432(3) . ?
C00A H00A 0.9500 . ?
C00A C00C 1.370(3) . ?
C00B H00B 0.9500 . ?
C00B C00I 1.354(3) . ?
C00C H00C 0.9500 . ?
C00C C00G 1.408(3) . ?
C00D C00H 1.507(3) . ?
C00D H00D 1.00(3) . ?
C00D H00E 0.97(3) . ?
C00E H00F 0.9500 . ?
C00F H00G 0.9500 . ?
C00F C00G 1.373(3) . ?
C00G H00H 0.9500 . ?
C00H H00I 0.9900 . ?
C00H H00J 0.9900 . ?
C00I H00K 0.9500 . ?
C00J H00L 0.9800 . ?
C00J H00M 0.9800 . ?
C00J H00N 0.9800 . ?

loop_
_geom_torsion_atom_site_label_1
_geom_torsion_atom_site_label_2
_geom_torsion_atom_site_label_3
_geom_torsion_atom_site_label_4
_geom_torsion
_geom_torsion_site_symmetry_1
_geom_torsion_site_symmetry_2
_geom_torsion_site_symmetry_3
_geom_torsion_site_symmetry_4
_geom_torsion_publ_flag
O004 C00D C00H N005 -64.4(3) . . . . ?
C006 C00B C00I C009 -2.0(3) . . . . ?
C007 C009 C00A C00C -0.4(3) . . . . ?
C007 C009 C00I C00B -0.5(3) . . . . ?
C007 C00F C00G C00C -0.4(3) . . . . ?
C008 O003 B00K F001 99.6(2) . . . . ?
C008 O003 B00K F002 -139.4(2) . . . . ?
C008 O003 B00K N005 -19.1(3) . . . . ?
C008 C006 C00B C00I 2.1(3) . . . . ?
C008 C006 C00E N005 -6.1(3) . . . . ?
C008 C007 C009 C00A -178.61(19) . . . . ?
C008 C007 C009 C00I 2.8(3) . . . . ?
C008 C007 C00F C00G 179.01(19) . . . . ?
C009 C007 C008 O003 179.0(2) . . . . ?
C009 C007 C008 C006 -2.6(3) . . . . ?
C009 C007 C00F C00G -0.8(3) . . . . ?
C009 C00A C00C C00G -0.8(4) . . . . ?
C00A C009 C00I C00B -179.1(2) . . . . ?
C00A C00C C00G C00F 1.2(4) . . . . ?
C00B C006 C008 O003 178.6(2) . . . . ?
C00B C006 C008 C007 0.2(3) . . . . ?
C00B C006 C00E N005 177.1(2) . . . . ?
C00E N005 C00H C00D 91.0(3) . . . . ?
C00E N005 B00K F001 -105.4(2) . . . . ?
C00E N005 B00K F002 135.0(2) . . . . ?
C00E N005 B00K O003 14.3(3) . . . . ?
C00E C006 C008 O003 1.7(3) . . . . ?
C00E C006 C008 C007 -176.61(17) . . . . ?
C00E C006 C00B C00I 178.9(2) . . . . ?
C00F C007 C008 O003 -0.9(3) . . . . ?
C00F C007 C008 C006 177.5(2) . . . . ?
C00F C007 C009 C00A 1.2(3) . . . . ?
C00F C007 C009 C00I -177.3(2) . . . . ?
C00H N005 C00E C006 -178.48(18) . . . . ?
C00H N005 B00K F001 70.3(2) . . . . ?
C00H N005 B00K F002 -49.3(3) . . . . ?
C00H N005 B00K O003 -169.96(17) . . . . ?
C00I C009 C00A C00C 178.1(2) . . . . ?
C00J O004 C00D C00H 176.3(2) . . . . ?
B00K O003 C008 C006 12.3(3) . . . . ?
B00K O003 C008 C007 -169.35(19) . . . . ?
B00K N005 C00E C006 -2.7(3) . . . . ?
B00K N005 C00H C00D -84.9(2) . . . . ?
